data_1100912
loop_
_publ_author_name
'Schultz, Arthur J.'
'Figgis, Brian N.'
'Sobolev, Alexandre N.'

_publ_section_title
;
Na~2~Fe(CN)~5~NO.2D~2~O at 11 and 293 K
by X-ray and at 15 K by neutron diffraction
;
_journal_name_full 'Acta Crystallographica, Section C'
_journal_page_first 1289
_journal_page_last 1291
_journal_paper_doi 10.1107/S0108270100008763
_journal_volume 56
_journal_year 2000
_chemical_formula_moiety 'Na2 Fe (C N)5 N O , 2D2 O'
_chemical_formula_sum 'C5 D4 Fe N6 Na2 O3'
_chemical_formula_weight 301.97
_chemical_melting_point ?
_chemical_name_common 'Sodium nitroprusside, deuterated'
_chemical_name_systematic
;
disodium pentacyanonitrosylferrate(III) bis(dideuterium oxide)
;
_space_group_IT_number 58
_space_group_name_Hall '-P 2 2n'
_space_group_name_H-M_alt 'P n n m'
_symmetry_cell_setting orthorhombic
_symmetry_space_group_name_Hall '-P 2 2n'
_symmetry_space_group_name_H-M 'P n n m'
_cell_angle_alpha 90.00
_cell_angle_beta 90.00
_cell_angle_gamma 90.00
_cell_formula_units_Z 4
_cell_length_a 6.124(2)
_cell_length_b 11.837(5)
_cell_length_c 15.547(6)
_cell_measurement_reflns_used 8
_cell_measurement_temperature 11.0(10)
_cell_measurement_theta_max 34.5
_cell_measurement_theta_min 34.5
_cell_volume 1127.0(7)
_diffrn_ambient_temperature 11(2)
_diffrn_detector_area_resol_mean ?
_diffrn_measured_fraction_theta_full .990
_diffrn_measured_fraction_theta_max .990
_diffrn_measurement_device_type 'Huber 512 goniometer'
_diffrn_measurement_method \w/2\q
_diffrn_radiation_monochromator none
_diffrn_radiation_source 'normal-focus sealed tube'
_diffrn_radiation_type MoK\a
_diffrn_radiation_wavelength .71073
_diffrn_reflns_av_R_equivalents .028
_diffrn_reflns_av_sigmaI/netI .013
_diffrn_reflns_limit_h_max 12
_diffrn_reflns_limit_h_min -12
_diffrn_reflns_limit_k_max 25
_diffrn_reflns_limit_k_min -25
_diffrn_reflns_limit_l_max 33
_diffrn_reflns_limit_l_min -33
_diffrn_reflns_number 44955
_diffrn_reflns_theta_full 50.13
_diffrn_reflns_theta_max 50.13
_diffrn_reflns_theta_min 2.16
_diffrn_standards_decay_% 1
_diffrn_standards_interval_count 100
_diffrn_standards_interval_time ?
_diffrn_standards_number 3
_exptl_absorpt_coefficient_mu 1.419
_exptl_absorpt_correction_T_max .705
_exptl_absorpt_correction_T_min .641
_exptl_absorpt_correction_type gaussian
_exptl_absorpt_process_details '(XTAL3.4; Hall et al., 1995)'
_exptl_crystal_colour 'dark red-brown'
_exptl_crystal_density_diffrn 1.780
_exptl_crystal_density_meas ?
_exptl_crystal_density_method .
_exptl_crystal_description prism
_exptl_crystal_F_000 592
_exptl_crystal_size_max .38
_exptl_crystal_size_mid .32
_exptl_crystal_size_min .29
_refine_diff_density_max .98
_refine_diff_density_min -1.07
_refine_ls_extinction_coef .0096(6)
_refine_ls_extinction_method 'SHELXL97 (Sheldrick, 1997)'
_refine_ls_goodness_of_fit_ref 1.081
_refine_ls_hydrogen_treatment refall
_refine_ls_matrix_type full
_refine_ls_number_parameters 95
_refine_ls_number_reflns 6020
_refine_ls_number_restraints 0
_refine_ls_restrained_S_all 1.081
_refine_ls_R_factor_all .025
_refine_ls_R_factor_gt .020
_refine_ls_shift/su_max .002
_refine_ls_shift/su_mean .000
_refine_ls_structure_factor_coef Fsqd
_refine_ls_weighting_details 'calc w = 1/[\s^2^(Fo^2^)+(0.0230P)^2^+0.2957P] where P=(Fo^2^+2Fc^2^)/3'
_refine_ls_weighting_scheme calc
_refine_ls_wR_factor_ref .054
_reflns_number_gt 5342
_reflns_number_total 6020
_reflns_threshold_expression I>2\s(I)
_cod_depositor_comments
;
The following automatic conversions were performed:
'_symmetry_cell_setting' value 'Orthorhombic' changed to 'orthorhombic'
according to '/home/saulius/struct/CIF-dictionaries/cif_core.dic'
dictionary named 'cif_core.dic' version 2.4.1 from
2010-06-29.

'_exptl_absorpt_correction_type' value 'Gaussian' changed to
'gaussian' according to
'/home/saulius/struct/CIF-dictionaries/cif_core.dic' dictionary named
'cif_core.dic' version 2.4.1 from 2010-06-29.

Automatic conversion script
Id: cif_fix_enum 1527 2010-12-29 10:47:43Z saulius 

The following automatic conversions were performed:

'_chemical_melting_point' value 'not measured' was changed to '?' -
the value is undefined or not given.

Automatic conversion script
Id: cif_fix_values 1646 2011-03-28 12:23:43Z adriana 
;
_cod_original_sg_symbol_H-M Pnnm
_cod_database_code 1100912

loop_
_symmetry_equiv_pos_as_xyz
'x, y, z'
'-x, -y, z'
'-x+1/2, y+1/2, -z+1/2'
'x+1/2, -y+1/2, -z+1/2'
'-x, -y, -z'
'x, y, -z'
'x-1/2, -y-1/2, z-1/2'
'-x-1/2, y-1/2, z-1/2'

loop_
_atom_site_label
_atom_site_fract_x
_atom_site_fract_y
_atom_site_fract_z
_atom_site_U_iso_or_equiv
_atom_site_adp_type
_atom_site_calc_flag
_atom_site_refinement_flags
_atom_site_occupancy
_atom_site_disorder_assembly
_atom_site_disorder_group
_atom_site_type_symbol
Fe1 0.500791(12) .280406(6) 0.5 .00324(2) Uani d S 1 . . Fe
Na1 0.5 0 0.245992(17) .00649(4) Uani d S 1 . . Na
Na2 0 0 0.378142(18) .00712(4) Uani d S 1 . . Na
O1 0.88845(8) .40507(4) 0.5 .01010(6) Uani d S 1 . . O
O2 0.17170(6) .12253(3) 0.26872(2) .00956(4) Uani d . 1 . . O
N1 0.72761(7) .35799(4) 0.5 .00550(5) Uani d S 1 . . N
N2 0.09861(9) .12392(4) 0.5 .00859(6) Uani d S 1 . . N
N3 0.66704(6) .11951(3) 0.35800(2) .00868(4) Uani d . 1 . . N
N4 0.25023(6) .40559(3) 0.35539(2) .00944(5) Uani d . 1 . . N
C1 0.24954(9) .18302(4) 0.5 .00629(6) Uani d S 1 . . C
C2 0.60734(6) .17961(3) 0.41208(2) .00631(4) Uani d . 1 . . C
C3 0.34600(6) .36209(3) 0.41082(2) .00647(4) Uani d . 1 . . C
D1 0.180(2) .1871(11) 0.2860(9) .028(3) Uiso d . 1 . . D
D2 0.067(2) .1251(12) 0.2343(9) .033(3) Uiso d . 1 . . D

loop_
_atom_site_aniso_label
_atom_site_aniso_U_11
_atom_site_aniso_U_22
_atom_site_aniso_U_33
_atom_site_aniso_U_12
_atom_site_aniso_U_13
_atom_site_aniso_U_23
Fe1 .00376(2) .00314(2) .00281(2) -.00007(2) 0 0
Na1 .00717(9) .00675(8) .00556(8) -.00082(7) 0 0
Na2 .00758(9) .00724(8) .00653(8) .00047(7) 0 0
O1 .00714(14) .00948(14) .01369(16) -.00352(11) 0 0
O2 .01005(11) .00910(9) .00953(10) .00055(8) -.00120(8) .00060(8)
N1 .00570(13) .00509(12) .00571(12) -.00035(10) 0 0
N2 .00811(15) .00843(14) .00923(14) -.00269(12) 0 0
N3 .00936(11) .00908(10) .00760(10) .00131(8) .00026(8) -.00294(8)
N4 .00994(12) .01124(11) .00715(10) .00196(9) -.00136(8) .00239(8)
C1 .00650(15) .00627(14) .00611(13) -.00100(11) 0 0
C2 .00701(11) .00636(10) .00556(9) .00050(8) .00009(8) -.00097(8)
C3 .00723(11) .00682(10) .00537(10) .00080(8) -.00038(8) .00079(8)

loop_
_atom_type_symbol
_atom_type_description
_atom_type_scat_dispersion_real
_atom_type_scat_dispersion_imag
_atom_type_scat_source
C C .0033 .0016 'International Tables Vol C Tables 4.2.6.8 and 6.1.1.4'
D H .0000 .0000 'International Tables Vol C Tables 4.2.6.8 and 6.1.1.4'
N N .0061 .0033 'International Tables Vol C Tables 4.2.6.8 and 6.1.1.4'
O O .0106 .0060 'International Tables Vol C Tables 4.2.6.8 and 6.1.1.4'
Na Na .0362 .0249 'International Tables Vol C Tables 4.2.6.8 and 6.1.1.4'
Fe Fe .3463 .8444 'International Tables Vol C Tables 4.2.6.8 and 6.1.1.4'
